data_4029325
loop_
_publ_author_name
'Khlebnikov, Alexander F.'
'Novikov, Mikhail S.'
'Pakalnis, Viktoriia V.'
'Iakovenko, Roman O.'
'Yufit, Dmitry S.'

_publ_section_title
;
 Domino reactions of 2H-azirines with acylketenes from furan-2,3-diones:
 Competition between the formation of ortho-fused and bridged heterocyclic
 systems.
;
_journal_name_full 'Beilstein journal of organic chemistry'
_journal_page_first 784
_journal_page_last 793
_journal_paper_doi 10.3762/bjoc.10.74
_journal_volume 10
_journal_year 2014
_chemical_formula_moiety 'C36 H30 N2 O6'
_chemical_formula_sum 'C36 H30 N2 O6'
_chemical_formula_weight 586.62
_chemical_name_systematic
;
(6aRS,12aRS)-6a,12a-Bis(4-methoxyphenyl)-2,8-diphenyl-6,6a,12,12a-tetrahydrobis-
[1,3]oxazino[3,2-a:3',2'-d]pyrazine-4,10-dione 
;
_space_group_crystal_system monoclinic
_space_group_IT_number 14
_space_group_name_Hall '-P 2ybc'
_space_group_name_H-M_alt 'P 1 21/c 1'
_symmetry_space_group_name_Hall '-P 2ybc'
_symmetry_space_group_name_H-M 'P 1 21/c 1'
_atom_sites_solution_hydrogens difmap
_atom_sites_solution_primary iterative
_atom_sites_solution_secondary difmap
_audit_creation_date 2012-07-23
_audit_creation_method
;
  Olex2 1.2-beta
  (compiled 2012.05.09 svn.r2324, GUI svn.r4230)
;
_cell_angle_alpha 90.00
_cell_angle_beta 103.738(4)
_cell_angle_gamma 90.00
_cell_formula_units_Z 4
_cell_length_a 12.1236(5)
_cell_length_b 18.2526(7)
_cell_length_c 13.4793(5)
_cell_measurement_reflns_used 2656
_cell_measurement_temperature 120
_cell_measurement_theta_max 32.5386
_cell_measurement_theta_min 2.5810
_cell_volume 2897.5(2)
_computing_cell_refinement
;
CrysAlisPro, Agilent Technologies,
Version 1.171.36.8 (release 13-04-2012 CrysAlis171 .NET)
(compiled Apr 13 2012,18:42:44)
;
_computing_data_collection
;
CrysAlisPro, Agilent Technologies,
Version 1.171.36.8 (release 13-04-2012 CrysAlis171 .NET)
(compiled Apr 13 2012,18:42:44)
;
_computing_data_reduction
;
CrysAlisPro, Agilent Technologies,
Version 1.171.36.8 (release 13-04-2012 CrysAlis171 .NET)
(compiled Apr 13 2012,18:42:44)
;
_computing_molecular_graphics
;
O. V. Dolomanov, L. J. Bourhis, R. J. Gildea, J. A. K. Howard and H. Puschmann,
OLEX2: a complete structure solution, refinement and analysis program.
J. Appl. Cryst. (2009). 42, 339-341.
;
_computing_publication_material
;
O. V. Dolomanov, L. J. Bourhis, R. J. Gildea, J. A. K. Howard and H. Puschmann,
OLEX2: a complete structure solution, refinement and analysis program.
J. Appl. Cryst. (2009). 42, 339-341.
;
_computing_structure_refinement
;
XL, G.M. Sheldrick, Acta Cryst.
(2008). A64, 112-122
;
_computing_structure_solution
;
olex2.solve (L.J. Bourhis, O.V. Dolomanov, R.J. Gildea, J.A.K. Howard,
H. Puschmann, in preparation, 2011)
;
_diffrn_ambient_temperature 120
_diffrn_detector CCD
_diffrn_detector_area_resol_mean 16.1511
_diffrn_detector_type Sapphire3
_diffrn_measured_fraction_theta_full 0.999
_diffrn_measured_fraction_theta_max 0.999
_diffrn_measurement_details
;
  1 omega  -70.00   33.00   1.0000   30.0000
omega____ theta____ kappa____ phi______ frames
    -      -26.1867   19.0000   30.0000 103

  2 omega  -48.00  -17.00   1.0000   30.0000
omega____ theta____ kappa____ phi______ frames
    -      -26.1867   57.0000  150.0000 31

  3 omega    7.00   66.00   1.0000   30.0000
omega____ theta____ kappa____ phi______ frames
    -       26.9679 -100.0000  120.0000 59

  4 omega   34.00   92.00   1.0000   30.0000
omega____ theta____ kappa____ phi______ frames
    -       26.9679 -137.0000  -14.0000 58

  5 omega  -12.00   20.00   1.0000   30.0000
omega____ theta____ kappa____ phi______ frames
    -       26.9679    0.0000    0.0000 32

  6 omega  -95.00  -70.00   1.0000   30.0000
omega____ theta____ kappa____ phi______ frames
    -      -26.1867  -57.0000    0.0000 25
;
_diffrn_measurement_device '3-circle diffractometer'
_diffrn_measurement_device_type 'Xcalibur, Sapphire3, Gemini ultra'
_diffrn_measurement_method \w-scan
_diffrn_orient_matrix_UB_11 0.0173530000
_diffrn_orient_matrix_UB_12 0.0372122000
_diffrn_orient_matrix_UB_13 0.0025562000
_diffrn_orient_matrix_UB_21 0.0575716000
_diffrn_orient_matrix_UB_22 -0.0112452000
_diffrn_orient_matrix_UB_23 0.0097824000
_diffrn_orient_matrix_UB_31 -0.0031325000
_diffrn_orient_matrix_UB_32 -0.0002888000
_diffrn_orient_matrix_UB_33 -0.0532126000
_diffrn_radiation_collimation monochromator
_diffrn_radiation_monochromator graphite
_diffrn_radiation_type 'Mo K\a'
_diffrn_radiation_wavelength 0.7107
_diffrn_radiation_xray_symbol Mo
_diffrn_reflns_av_R_equivalents 0.0596
_diffrn_reflns_av_unetI/netI 0.0876
_diffrn_reflns_limit_h_max 15
_diffrn_reflns_limit_h_min -14
_diffrn_reflns_limit_k_max 23
_diffrn_reflns_limit_k_min -23
_diffrn_reflns_limit_l_max 12
_diffrn_reflns_limit_l_min -17
_diffrn_reflns_number 16575
_diffrn_reflns_theta_full 27.50
_diffrn_reflns_theta_max 27.50
_diffrn_reflns_theta_min 2.72
_diffrn_source 'Enhance (Mo) X-ray Source'
_diffrn_source_type 'sealed tube'
_exptl_absorpt_coefficient_mu 0.092
_exptl_absorpt_correction_T_max 1.00000
_exptl_absorpt_correction_T_min 0.77640
_exptl_absorpt_correction_type multi-scan
_exptl_absorpt_process_details
;
CrysAlisPro, Agilent Technologies,
Version 1.171.36.8 (release 13-04-2012 CrysAlis171 .NET)
(compiled Apr 13 2012,18:42:44)
Empirical absorption correction using spherical harmonics,
 implemented in SCALE3 ABSPACK scaling algorithm.
;
_exptl_crystal_colour 'clear light colourless'
_exptl_crystal_colour_lustre clear
_exptl_crystal_colour_modifier light
_exptl_crystal_colour_primary colourless
_exptl_crystal_density_diffrn 1.345
_exptl_crystal_density_method 'not measured'
_exptl_crystal_description plate
_exptl_crystal_F_000 1232
_exptl_crystal_size_max 0.399
_exptl_crystal_size_mid 0.2065
_exptl_crystal_size_min 0.0757
_refine_diff_density_max 0.349
_refine_diff_density_min -0.316
_refine_diff_density_rms 0.059
_refine_ls_extinction_method none
_refine_ls_goodness_of_fit_ref 1.043
_refine_ls_hydrogen_treatment refall
_refine_ls_matrix_type full
_refine_ls_number_parameters 517
_refine_ls_number_reflns 6654
_refine_ls_number_restraints 0
_refine_ls_restrained_S_all 1.043
_refine_ls_R_factor_all 0.0981
_refine_ls_R_factor_gt 0.0567
_refine_ls_shift/su_max 0.000
_refine_ls_shift/su_mean 0.000
_refine_ls_structure_factor_coef Fsqd
_refine_ls_weighting_details 'calc w=1/[\s^2^(Fo^2^)+(0.0390P)^2^+0.0000P] where P=(Fo^2^+2Fc^2^)/3'
_refine_ls_weighting_scheme calc
_refine_ls_wR_factor_gt 0.1074
_refine_ls_wR_factor_ref 0.1284
_reflns_number_gt 4337
_reflns_number_total 6654
_reflns_threshold_expression >2sigma(I)
_cod_data_source_file 1860-5397-10-74-S3.cif
_cod_data_source_block 4b_dax56
_cod_depositor_comments 'Adding full bibliography for 4029324--4029326.cif.'
_cod_original_cell_volume 2897.46(19)
_cod_database_code 4029325
_reflns_odcompleteness_completeness 99.90
_reflns_odcompleteness_iscentric 1
_reflns_odcompleteness_theta 30.44

loop_
_space_group_symop_id
_space_group_symop_operation_xyz
1 'x, y, z'
2 '-x, y+1/2, -z+1/2'
3 '-x, -y, -z'
4 'x, -y-1/2, z-1/2'

loop_
_atom_site_label
_atom_site_type_symbol
_atom_site_fract_x
_atom_site_fract_y
_atom_site_fract_z
_atom_site_U_iso_or_equiv
_atom_site_adp_type
_atom_site_occupancy
_atom_site_symmetry_multiplicity
_atom_site_calc_flag
O1 O 0.15789(13) 0.28737(7) 0.49854(9) 0.0168(3) Uani 1 1 d
O2 O -0.15253(13) 0.21836(8) 0.42548(10) 0.0178(3) Uani 1 1 d
O3 O -0.10237(14) 0.42432(8) 0.39213(10) 0.0221(4) Uani 1 1 d
O4 O 0.10804(14) 0.07840(8) 0.45450(11) 0.0251(4) Uani 1 1 d
O5 O 0.41661(14) 0.45725(8) 0.21243(10) 0.0247(4) Uani 1 1 d
O6 O -0.39797(14) 0.05045(8) 0.02209(10) 0.0250(4) Uani 1 1 d
N1 N 0.00085(16) 0.32446(9) 0.36842(12) 0.0167(4) Uani 1 1 d
N2 N 0.00950(16) 0.17697(9) 0.37451(12) 0.0165(4) Uani 1 1 d
C1 C 0.15187(19) 0.35192(11) 0.54902(14) 0.0169(5) Uani 1 1 d
C2 C 0.0763(2) 0.40368(12) 0.50746(15) 0.0175(5) Uani 1 1 d
C3 C -0.01531(19) 0.38767(11) 0.41811(15) 0.0168(5) Uani 1 1 d
C4 C -0.0910(2) 0.28589(12) 0.29946(15) 0.0165(5) Uani 1 1 d
C5 C -0.10305(19) 0.20879(11) 0.33936(14) 0.0162(4) Uani 1 1 d
C6 C -0.15300(19) 0.15537(11) 0.48064(14) 0.0177(5) Uani 1 1 d
C7 C -0.0773(2) 0.10223(12) 0.47965(15) 0.0198(5) Uani 1 1 d
C8 C 0.0207(2) 0.11558(11) 0.43548(14) 0.0192(5) Uani 1 1 d
C9 C 0.1057(2) 0.21383(12) 0.34997(16) 0.0177(5) Uani 1 1 d
C10 C 0.11411(19) 0.29258(11) 0.38944(14) 0.0159(4) Uani 1 1 d
C11 C 0.19433(19) 0.33825(11) 0.34306(14) 0.0167(5) Uani 1 1 d
C12 C 0.3096(2) 0.34381(12) 0.38870(16) 0.0198(5) Uani 1 1 d
C13 C 0.3811(2) 0.38429(13) 0.34403(17) 0.0230(5) Uani 1 1 d
C14 C 0.33843(19) 0.41873(11) 0.25117(15) 0.0189(5) Uani 1 1 d
C15 C 0.2251(2) 0.41341(13) 0.20375(17) 0.0259(5) Uani 1 1 d
C16 C 0.1539(2) 0.37351(14) 0.24997(16) 0.0251(5) Uani 1 1 d
C17 C 0.3761(2) 0.49059(15) 0.11418(18) 0.0270(6) Uani 1 1 d
C18 C 0.23517(19) 0.35470(11) 0.64828(14) 0.0177(5) Uani 1 1 d
C19 C 0.3180(2) 0.30029(12) 0.67498(15) 0.0217(5) Uani 1 1 d
C20 C 0.3972(2) 0.30289(13) 0.76815(16) 0.0252(5) Uani 1 1 d
C21 C 0.3945(2) 0.35927(13) 0.83572(17) 0.0267(6) Uani 1 1 d
C22 C 0.3122(2) 0.41309(13) 0.81040(16) 0.0255(5) Uani 1 1 d
C23 C 0.2328(2) 0.41170(12) 0.71751(15) 0.0214(5) Uani 1 1 d
C24 C -0.17986(19) 0.16234(11) 0.25804(14) 0.0164(4) Uani 1 1 d
C25 C -0.1362(2) 0.12620(13) 0.18538(16) 0.0234(5) Uani 1 1 d
C26 C -0.2055(2) 0.08762(13) 0.10575(16) 0.0238(5) Uani 1 1 d
C27 C -0.32090(19) 0.08455(11) 0.09879(14) 0.0178(5) Uani 1 1 d
C28 C -0.3663(2) 0.11886(13) 0.17263(16) 0.0219(5) Uani 1 1 d
C29 C -0.2961(2) 0.15776(12) 0.25034(15) 0.0212(5) Uani 1 1 d
C30 C -0.3541(2) 0.01235(14) -0.05284(17) 0.0245(5) Uani 1 1 d
C31 C -0.2439(2) 0.15671(12) 0.53721(14) 0.0205(5) Uani 1 1 d
C32 C -0.3238(2) 0.21299(13) 0.51949(16) 0.0243(5) Uani 1 1 d
C33 C -0.4109(2) 0.21441(14) 0.57022(17) 0.0299(6) Uani 1 1 d
C34 C -0.4186(2) 0.15981(14) 0.63875(18) 0.0332(6) Uani 1 1 d
C35 C -0.3393(3) 0.10453(14) 0.65830(18) 0.0341(7) Uani 1 1 d
C36 C -0.2519(2) 0.10237(13) 0.60747(17) 0.0273(6) Uani 1 1 d
H2 H 0.074(2) 0.4481(12) 0.5414(15) 0.022(6) Uiso 1 1 d
H4A H -0.0766(18) 0.2818(11) 0.2291(14) 0.011(5) Uiso 1 1 d
H4B H -0.157(2) 0.3102(13) 0.2982(16) 0.027(7) Uiso 1 1 d
H7 H -0.076(2) 0.0604(13) 0.5154(16) 0.028(7) Uiso 1 1 d
H9A H 0.176(2) 0.1893(11) 0.3871(14) 0.016(6) Uiso 1 1 d
H9B H 0.1007(19) 0.2150(11) 0.2732(15) 0.020(6) Uiso 1 1 d
H12 H 0.342(2) 0.3185(13) 0.4565(17) 0.037(7) Uiso 1 1 d
H13 H 0.459(2) 0.3886(13) 0.3747(16) 0.025(6) Uiso 1 1 d
H15 H 0.197(2) 0.4383(13) 0.1388(17) 0.035(7) Uiso 1 1 d
H16 H 0.068(2) 0.3731(13) 0.2182(17) 0.037(7) Uiso 1 1 d
H17A H 0.323(2) 0.5238(13) 0.1170(16) 0.031(7) Uiso 1 1 d
H17B H 0.440(3) 0.5093(14) 0.0960(17) 0.043(8) Uiso 1 1 d
H17C H 0.343(2) 0.4506(15) 0.0643(18) 0.044(8) Uiso 1 1 d
H19 H 0.3168(19) 0.2578(11) 0.6240(14) 0.017(6) Uiso 1 1 d
H20 H 0.454(2) 0.2655(13) 0.7866(17) 0.036(7) Uiso 1 1 d
H21 H 0.450(2) 0.3612(13) 0.9052(17) 0.034(7) Uiso 1 1 d
H22 H 0.307(2) 0.4513(12) 0.8589(16) 0.025(6) Uiso 1 1 d
H23 H 0.1718(19) 0.4485(11) 0.6995(14) 0.013(5) Uiso 1 1 d
H25 H -0.054(2) 0.1260(13) 0.1925(16) 0.031(7) Uiso 1 1 d
H26 H -0.172(2) 0.0652(12) 0.0560(16) 0.027(6) Uiso 1 1 d
H28 H -0.446(2) 0.1150(13) 0.1706(16) 0.031(7) Uiso 1 1 d
H29 H -0.331(2) 0.1846(11) 0.2984(15) 0.022(6) Uiso 1 1 d
H30A H -0.305(2) -0.0263(13) -0.0221(16) 0.027(7) Uiso 1 1 d
H30B H -0.313(2) 0.0512(14) -0.0868(18) 0.046(8) Uiso 1 1 d
H30C H -0.420(2) -0.0097(13) -0.1035(16) 0.029(6) Uiso 1 1 d
H32 H -0.319(2) 0.2526(12) 0.4674(16) 0.031(7) Uiso 1 1 d
H33 H -0.468(2) 0.2540(13) 0.5535(16) 0.037(7) Uiso 1 1 d
H34 H -0.480(2) 0.1614(14) 0.6706(17) 0.040(7) Uiso 1 1 d
H35 H -0.344(2) 0.0678(14) 0.7061(18) 0.044(8) Uiso 1 1 d
H36 H -0.193(2) 0.0638(12) 0.6197(15) 0.023(6) Uiso 1 1 d

loop_
_atom_site_aniso_label
_atom_site_aniso_U_11
_atom_site_aniso_U_22
_atom_site_aniso_U_33
_atom_site_aniso_U_23
_atom_site_aniso_U_13
_atom_site_aniso_U_12
O1 0.0203(9) 0.0149(7) 0.0148(7) -0.0006(6) 0.0030(6) 0.0010(7)
O2 0.0214(9) 0.0167(7) 0.0163(7) 0.0000(6) 0.0065(6) -0.0005(7)
O3 0.0209(9) 0.0198(8) 0.0244(8) -0.0005(6) 0.0034(7) 0.0070(8)
O4 0.0237(10) 0.0220(8) 0.0288(8) 0.0041(7) 0.0045(7) 0.0038(8)
O5 0.0233(9) 0.0272(8) 0.0265(8) 0.0064(7) 0.0114(7) -0.0038(8)
O6 0.0198(9) 0.0316(9) 0.0223(8) -0.0105(7) 0.0026(7) -0.0009(8)
N1 0.0155(10) 0.0155(9) 0.0184(9) -0.0021(7) 0.0028(7) -0.0002(8)
N2 0.0138(9) 0.0152(9) 0.0195(9) 0.0013(7) 0.0022(7) 0.0008(8)
C1 0.0203(12) 0.0151(10) 0.0173(10) -0.0013(8) 0.0084(9) -0.0045(10)
C2 0.0204(12) 0.0163(10) 0.0172(10) -0.0021(8) 0.0071(9) -0.0002(10)
C3 0.0176(12) 0.0156(10) 0.0187(10) 0.0034(8) 0.0074(9) 0.0010(10)
C4 0.0165(12) 0.0153(10) 0.0166(11) 0.0005(8) 0.0017(9) -0.0009(10)
C5 0.0150(11) 0.0181(10) 0.0159(10) 0.0015(8) 0.0044(8) 0.0002(10)
C6 0.0197(12) 0.0176(10) 0.0141(10) -0.0001(8) 0.0008(8) -0.0064(10)
C7 0.0243(13) 0.0175(11) 0.0159(10) 0.0041(9) 0.0017(9) -0.0022(11)
C8 0.0233(13) 0.0159(10) 0.0160(10) -0.0026(8) 0.0000(9) -0.0007(11)
C9 0.0160(12) 0.0180(11) 0.0201(11) 0.0004(9) 0.0058(9) 0.0013(10)
C10 0.0155(11) 0.0163(10) 0.0153(10) -0.0018(8) 0.0022(8) -0.0011(10)
C11 0.0187(12) 0.0164(10) 0.0157(10) -0.0028(8) 0.0055(9) -0.0011(10)
C12 0.0189(12) 0.0204(11) 0.0195(11) 0.0029(9) 0.0031(9) 0.0035(11)
C13 0.0151(12) 0.0280(12) 0.0256(12) -0.0009(10) 0.0042(10) -0.0032(11)
C14 0.0189(12) 0.0194(11) 0.0203(10) -0.0034(9) 0.0083(9) -0.0023(10)
C15 0.0245(13) 0.0329(13) 0.0200(11) 0.0080(10) 0.0046(10) -0.0022(12)
C16 0.0167(13) 0.0349(14) 0.0222(11) 0.0042(10) 0.0016(10) -0.0035(12)
C17 0.0278(15) 0.0309(14) 0.0241(12) 0.0087(11) 0.0096(11) -0.0029(13)
C18 0.0212(12) 0.0172(10) 0.0162(10) 0.0023(8) 0.0074(9) -0.0043(10)
C19 0.0223(13) 0.0230(12) 0.0207(11) 0.0013(9) 0.0070(9) -0.0005(11)
C20 0.0221(13) 0.0268(13) 0.0271(12) 0.0053(10) 0.0066(10) -0.0007(12)
C21 0.0283(14) 0.0289(13) 0.0210(11) 0.0041(10) 0.0022(10) -0.0076(12)
C22 0.0355(15) 0.0216(12) 0.0187(11) -0.0004(9) 0.0048(10) -0.0065(12)
C23 0.0235(13) 0.0211(11) 0.0196(11) 0.0021(9) 0.0055(9) -0.0024(11)
C24 0.0170(11) 0.0159(10) 0.0159(10) 0.0009(8) 0.0030(8) -0.0005(10)
C25 0.0166(12) 0.0325(13) 0.0214(11) -0.0066(9) 0.0049(9) -0.0029(12)
C26 0.0209(13) 0.0296(12) 0.0215(11) -0.0094(10) 0.0065(10) -0.0014(12)
C27 0.0193(12) 0.0168(10) 0.0162(10) -0.0004(8) 0.0021(9) -0.0015(10)
C28 0.0159(12) 0.0258(12) 0.0236(11) -0.0036(9) 0.0040(9) -0.0009(11)
C29 0.0218(13) 0.0224(11) 0.0203(11) -0.0056(9) 0.0069(9) 0.0007(11)
C30 0.0210(13) 0.0311(14) 0.0207(11) -0.0108(10) 0.0036(10) -0.0012(12)
C31 0.0235(13) 0.0236(11) 0.0143(10) -0.0057(9) 0.0046(9) -0.0102(11)
C32 0.0257(14) 0.0257(12) 0.0226(12) -0.0054(10) 0.0076(10) -0.0036(12)
C33 0.0302(15) 0.0298(13) 0.0317(13) -0.0104(11) 0.0112(11) -0.0040(13)
C34 0.0372(16) 0.0339(14) 0.0346(14) -0.0126(11) 0.0206(12) -0.0132(14)
C35 0.0477(18) 0.0318(14) 0.0293(13) -0.0038(11) 0.0218(12) -0.0151(14)
C36 0.0341(15) 0.0231(12) 0.0263(12) -0.0022(10) 0.0102(11) -0.0066(13)

loop_
_atom_type_symbol
_atom_type_description
_atom_type_scat_dispersion_real
_atom_type_scat_dispersion_imag
_atom_type_scat_source
C C 0.0033 0.0016 'International Tables Vol C Tables 4.2.6.8 and 6.1.1.4'
H H 0.0000 0.0000 'International Tables Vol C Tables 4.2.6.8 and 6.1.1.4'
N N 0.0061 0.0033 'International Tables Vol C Tables 4.2.6.8 and 6.1.1.4'
O O 0.0106 0.0060 'International Tables Vol C Tables 4.2.6.8 and 6.1.1.4'

loop_
_exptl_crystal_face_index_h
_exptl_crystal_face_index_k
_exptl_crystal_face_index_l
_exptl_crystal_face_perp_dist
_exptl_oxdiff_crystal_face_indexfrac_h
_exptl_oxdiff_crystal_face_indexfrac_k
_exptl_oxdiff_crystal_face_indexfrac_l
_exptl_oxdiff_crystal_face_x
_exptl_oxdiff_crystal_face_y
_exptl_oxdiff_crystal_face_z
0 -1 0 0.1033 0.0001 -0.9995 -0.0003 -0.0372 0.0112 0.0003
0 1 0 0.1033 -0.0001 0.9995 0.0003 0.0372 -0.0112 -0.0003
0 0 -1 0.1828 -0.0001 0.0002 -0.9993 -0.0026 -0.0098 0.0532
0 0 1 0.1868 0.0001 -0.0002 0.9993 0.0026 0.0098 -0.0532
-1 0 0 0.0378 -0.9997 0.0004 0.0013 -0.0173 -0.0575 0.0031
1 0 0 0.0378 0.9997 -0.0004 -0.0013 0.0173 0.0575 -0.0031

loop_
_geom_angle_atom_site_label_1
_geom_angle_atom_site_label_2
_geom_angle_atom_site_label_3
_geom_angle
C1 O1 C10 113.52(15)
C6 O2 C5 113.11(16)
C14 O5 C17 116.80(18)
C27 O6 C30 116.99(18)
C3 N1 C4 122.95(19)
C3 N1 C10 118.60(17)
C4 N1 C10 118.39(16)
C8 N2 C5 118.13(18)
C8 N2 C9 122.83(19)
C9 N2 C5 118.89(17)
O1 C1 C18 112.00(18)
C2 C1 O1 120.60(18)
C2 C1 C18 127.40(18)
C1 C2 C3 120.88(19)
C1 C2 H2 120.2(14)
C3 C2 H2 118.2(14)
O3 C3 N1 122.1(2)
O3 C3 C2 124.03(18)
N1 C3 C2 113.72(19)
N1 C4 C5 110.16(17)
N1 C4 H4A 111.1(12)
N1 C4 H4B 108.1(14)
C5 C4 H4A 108.5(11)
C5 C4 H4B 107.5(15)
H4A C4 H4B 111.4(18)
O2 C5 N2 108.92(15)
O2 C5 C4 105.41(16)
O2 C5 C24 110.41(17)
N2 C5 C4 108.79(18)
N2 C5 C24 112.30(17)
C24 C5 C4 110.76(16)
O2 C6 C31 111.40(18)
C7 C6 O2 120.78(19)
C7 C6 C31 127.81(19)
C6 C7 C8 120.42(19)
C6 C7 H7 122.0(16)
C8 C7 H7 116.7(16)
O4 C8 N2 122.1(2)
O4 C8 C7 124.15(19)
N2 C8 C7 113.7(2)
N2 C9 C10 110.33(17)
N2 C9 H9A 108.5(12)
N2 C9 H9B 112.5(13)
C10 C9 H9A 105.8(12)
C10 C9 H9B 108.4(12)
H9A C9 H9B 111.2(17)
O1 C10 N1 109.04(15)
O1 C10 C9 105.72(16)
O1 C10 C11 109.77(16)
N1 C10 C9 109.05(17)
N1 C10 C11 111.47(17)
C11 C10 C9 111.60(17)
C12 C11 C10 122.07(18)
C12 C11 C16 117.8(2)
C16 C11 C10 120.1(2)
C11 C12 H12 119.8(14)
C13 C12 C11 121.0(2)
C13 C12 H12 119.2(15)
C12 C13 C14 119.8(2)
C12 C13 H13 121.5(14)
C14 C13 H13 118.6(14)
O5 C14 C13 115.5(2)
C15 C14 O5 124.15(19)
C15 C14 C13 120.4(2)
C14 C15 C16 119.3(2)
C14 C15 H15 118.7(15)
C16 C15 H15 122.0(15)
C11 C16 H16 118.5(13)
C15 C16 C11 121.7(2)
C15 C16 H16 119.6(13)
O5 C17 H17A 109.9(14)
O5 C17 H17B 105.9(16)
O5 C17 H17C 107.6(14)
H17A C17 H17B 115(2)
H17A C17 H17C 110(2)
H17B C17 H17C 108(2)
C19 C18 C1 120.33(18)
C19 C18 C23 118.9(2)
C23 C18 C1 120.8(2)
C18 C19 H19 117.8(12)
C20 C19 C18 120.6(2)
C20 C19 H19 121.6(12)
C19 C20 H20 120.7(14)
C21 C20 C19 120.2(2)
C21 C20 H20 119.2(14)
C20 C21 C22 119.7(2)
C20 C21 H21 121.3(14)
C22 C21 H21 118.9(14)
C21 C22 C23 121.0(2)
C21 C22 H22 120.2(14)
C23 C22 H22 118.7(14)
C18 C23 H23 118.4(11)
C22 C23 C18 119.6(2)
C22 C23 H23 121.9(11)
C25 C24 C5 120.3(2)
C25 C24 C29 118.0(2)
C29 C24 C5 121.64(18)
C24 C25 C26 121.7(2)
C24 C25 H25 119.0(13)
C26 C25 H25 119.3(13)
C25 C26 H26 118.8(15)
C27 C26 C25 119.4(2)
C27 C26 H26 121.8(14)
O6 C27 C26 124.68(18)
O6 C27 C28 115.4(2)
C26 C27 C28 119.9(2)
C27 C28 H28 120.7(14)
C29 C28 C27 119.8(2)
C29 C28 H28 119.5(14)
C24 C29 H29 120.5(13)
C28 C29 C24 121.3(2)
C28 C29 H29 118.1(13)
O6 C30 H30A 110.7(13)
O6 C30 H30B 106.2(14)
O6 C30 H30C 108.1(14)
H30A C30 H30B 112(2)
H30A C30 H30C 108.3(19)
H30B C30 H30C 111.2(18)
C32 C31 C6 119.73(19)
C36 C31 C6 121.3(2)
C36 C31 C32 119.0(2)
C31 C32 H32 119.1(14)
C33 C32 C31 120.6(2)
C33 C32 H32 120.3(14)
C32 C33 H33 118.5(14)
C34 C33 C32 119.8(3)
C34 C33 H33 121.6(14)
C33 C34 H34 118.0(16)
C35 C34 C33 120.3(2)
C35 C34 H34 121.8(16)
C34 C35 C36 120.4(2)
C34 C35 H35 120.0(17)
C36 C35 H35 119.6(17)
C31 C36 C35 119.9(3)
C31 C36 H36 117.4(13)
C35 C36 H36 122.7(13)

loop_
_geom_bond_atom_site_label_1
_geom_bond_atom_site_label_2
_geom_bond_distance
O1 C1 1.371(2)
O1 C10 1.443(2)
O2 C5 1.438(2)
O2 C6 1.370(2)
O3 C3 1.228(3)
O4 C8 1.232(3)
O5 C14 1.378(3)
O5 C17 1.434(3)
O6 C27 1.368(2)
O6 C30 1.429(3)
N1 C3 1.371(2)
N1 C4 1.452(3)
N1 C10 1.456(3)
N2 C5 1.455(3)
N2 C8 1.377(3)
N2 C9 1.451(3)
C1 C2 1.343(3)
C1 C18 1.473(3)
C2 C3 1.461(3)
C2 H2 0.93(2)
C4 C5 1.526(3)
C4 H4A 1.007(18)
C4 H4B 0.91(3)
C5 C24 1.518(3)
C6 C7 1.338(3)
C6 C31 1.482(3)
C7 C8 1.470(3)
C7 H7 0.90(2)
C9 C10 1.528(3)
C9 H9A 0.99(2)
C9 H9B 1.022(19)
C10 C11 1.523(3)
C11 C12 1.390(3)
C11 C16 1.392(3)
C12 C13 1.381(3)
C12 H12 1.02(2)
C13 C14 1.386(3)
C13 H13 0.94(2)
C14 C15 1.374(3)
C15 C16 1.385(3)
C15 H15 0.97(2)
C16 H16 1.03(3)
C17 H17A 0.90(3)
C17 H17B 0.93(3)
C17 H17C 1.01(3)
C18 C19 1.397(3)
C18 C23 1.402(3)
C19 C20 1.389(3)
C19 H19 1.035(19)
C20 C21 1.380(3)
C20 H20 0.96(3)
C21 C22 1.383(3)
C21 H21 1.01(2)
C22 C23 1.387(3)
C22 H22 0.97(2)
C23 H23 0.99(2)
C24 C25 1.386(3)
C24 C29 1.390(3)
C25 C26 1.388(3)
C25 H25 0.98(3)
C26 C27 1.382(3)
C26 H26 0.95(2)
C27 C28 1.395(3)
C28 C29 1.379(3)
C28 H28 0.96(3)
C29 H29 0.98(2)
C30 H30A 0.95(2)
C30 H30B 1.04(3)
C30 H30C 1.00(2)
C31 C32 1.393(3)
C31 C36 1.390(3)
C32 C33 1.388(3)
C32 H32 1.02(2)
C33 C34 1.377(3)
C33 H33 0.99(3)
C34 C35 1.375(4)
C34 H34 0.94(3)
C35 C36 1.393(4)
C35 H35 0.94(2)
C36 H36 0.98(2)
